data_2012669
loop_
_publ_author_name
'Linden, Anthony'
'Fu, Changchun'
'Majchrzak, Agnieszka'
'Mloston, Grzegorz'
'Heimgartner, Heinz'

_publ_section_title
;
 The dimer, trimer and 1,2,4-trithiolane of adamantanethione
;
_journal_issue 4
_journal_name_full 'Acta Crystallographica Section C'
_journal_page_first o231
_journal_page_last o234
_journal_paper_doi 10.1107/S0108270102003190
_journal_volume 58
_journal_year 2002
_chemical_formula_iupac 'C30 H42 S3'
_chemical_formula_moiety 'C30 H42 S3'
_chemical_formula_sum 'C30 H42 S3'
_chemical_formula_weight 498.84
_chemical_melting_point 619.1(3)
_chemical_name_systematic
;
trispiro[1,3,5-trithiane-2,2':4,2'':6,2'''-triadamantane]
;
_space_group_IT_number 2
_symmetry_cell_setting triclinic
_symmetry_space_group_name_Hall '-P 1'
_symmetry_space_group_name_H-M 'P -1'
_atom_sites_solution_hydrogens geom
_atom_sites_solution_primary direct
_atom_sites_solution_secondary difmap
_audit_creation_method SHELXL-97
_cell_angle_alpha 77.0671(5)
_cell_angle_beta 86.7263(6)
_cell_angle_gamma 77.1671(7)
_cell_formula_units_Z 2
_cell_length_a 6.64360(10)
_cell_length_b 12.3102(2)
_cell_length_c 15.6057(2)
_cell_measurement_reflns_used 47672
_cell_measurement_temperature 160.0(10)
_cell_measurement_theta_max 30.0
_cell_measurement_theta_min 2.0
_cell_volume 1212.81(3)
_computing_cell_refinement 'DENZO-SMN (Otwinowski & Minor, 1997)'
_computing_data_collection 'COLLECT (Nonius, 2000)'
_computing_data_reduction 'DENZO-SMN and SCALEPACK (Otwinowski & Minor, 1997)'
_computing_molecular_graphics 'ORTEPII (Johnson, 1976)'
_computing_publication_material 'SHELXL97 and PLATON (Spek, 2002)'
_computing_structure_refinement 'SHELXL97 (Sheldrick, 1997)'
_computing_structure_solution 'SIR92 (Altomare et al., 1994)'
_diffrn_ambient_temperature 160.0(10)
_diffrn_detector_area_resol_mean 9
_diffrn_measured_fraction_theta_full 0.998
_diffrn_measured_fraction_theta_max 0.998
_diffrn_measurement_device_type 'Nonius KappaCCD'
_diffrn_measurement_method '\f and \w scans with \k offsets'
_diffrn_radiation_monochromator 'horizontally mounted graphite crystal'
_diffrn_radiation_source 'Nonius FR591 sealed tube generator'
_diffrn_radiation_type MoK\a
_diffrn_radiation_wavelength 0.71073
_diffrn_reflns_av_R_equivalents 0.0525
_diffrn_reflns_av_sigmaI/netI 0.0347
_diffrn_reflns_limit_h_max 9
_diffrn_reflns_limit_h_min -9
_diffrn_reflns_limit_k_max 17
_diffrn_reflns_limit_k_min -17
_diffrn_reflns_limit_l_max 21
_diffrn_reflns_limit_l_min -21
_diffrn_reflns_number 50920
_diffrn_reflns_theta_full 30.04
_diffrn_reflns_theta_max 30.04
_diffrn_reflns_theta_min 2.68
_diffrn_standards_decay_% 0
_diffrn_standards_number 0
_exptl_absorpt_coefficient_mu 0.324
_exptl_absorpt_correction_T_max 0.970
_exptl_absorpt_correction_T_min 0.914
_exptl_absorpt_correction_type multi-scan
_exptl_absorpt_process_details '(SORTAV; Blessing, 1995)'
_exptl_crystal_colour colourless
_exptl_crystal_density_diffrn 1.366
_exptl_crystal_density_method 'not measured'
_exptl_crystal_description needle
_exptl_crystal_F_000 540
_exptl_crystal_size_max 0.25
_exptl_crystal_size_mid 0.12
_exptl_crystal_size_min 0.10
_refine_diff_density_max 0.419
_refine_diff_density_min -0.355
_refine_ls_extinction_method none
_refine_ls_goodness_of_fit_ref 1.051
_refine_ls_hydrogen_treatment constr
_refine_ls_matrix_type full
_refine_ls_number_parameters 298
_refine_ls_number_reflns 7113
_refine_ls_number_restraints 0
_refine_ls_restrained_S_all 1.051
_refine_ls_R_factor_all 0.0478
_refine_ls_R_factor_gt 0.0348
_refine_ls_shift/su_max 0.001
_refine_ls_shift/su_mean 0.000
_refine_ls_structure_factor_coef Fsqd
_refine_ls_weighting_details 'w = 1/[\s^2^(Fo^2^)+(0.0438P)^2^+0.4675P] where P = (Fo^2^+2Fc^2^)/3'
_refine_ls_weighting_scheme calc
_refine_ls_wR_factor_gt 0.0867
_refine_ls_wR_factor_ref 0.0937
_reflns_number_gt 5854
_reflns_number_total 7114
_reflns_threshold_expression I>2\s(I)
_cod_data_source_file tr1020.cif
_cod_data_source_block III
_cod_depositor_comments
;
The following automatic conversions were performed:

'_chemical_melting_point' value '618.9-619.4' was changed to
'619.1(3)' - the average value was taken and precision was estimated.

Automatic conversion script
Id: cif_fix_values 1646 2011-03-28 12:23:43Z adriana 

The following automatic conversions were performed:

'_chemical_melting_point' value '618.9-619.4' was changed to
'619.1(3)' - the average value was taken and precision was estimated.

Automatic conversion script
Id: cif_fix_values 1715 2011-07-08 13:25:40Z adriana 
;
_cod_database_code 2012669
_cod_database_fobs_code 2012669

loop_
_symmetry_equiv_pos_as_xyz
'x, y, z'
'-x, -y, -z'

loop_
_atom_site_label
_atom_site_fract_x
_atom_site_fract_y
_atom_site_fract_z
_atom_site_U_iso_or_equiv
_atom_site_adp_type
_atom_site_calc_flag
_atom_site_refinement_flags
_atom_site_occupancy
_atom_site_disorder_assembly
_atom_site_disorder_group
_atom_site_type_symbol
S1 0.33045(5) 0.84430(3) 0.14323(2) 0.01722(8) Uani d . 1 . . S
S3 0.14588(5) 0.91645(2) 0.30841(2) 0.01416(7) Uani d . 1 . . S
S5 0.40169(5) 0.67727(3) 0.31857(2) 0.01529(8) Uani d . 1 . . S
C2 0.32622(19) 0.94283(10) 0.21744(8) 0.0138(2) Uani d . 1 . . C
C4 0.25224(18) 0.77853(10) 0.38106(8) 0.0130(2) Uani d . 1 . . C
C6 0.28793(19) 0.70647(10) 0.20973(8) 0.0143(2) Uani d . 1 . . C
C7 0.54635(18) 0.94454(10) 0.24414(8) 0.0146(2) Uani d . 1 . . C
H7 0.6125 0.8677 0.2793 0.017 Uiso calc R 1 . . H
C8 0.67667(19) 0.97474(11) 0.16111(8) 0.0170(2) Uani d . 1 . . C
H81 0.8188 0.9730 0.1782 0.020 Uiso calc R 1 . . H
H82 0.6844 0.9174 0.1248 0.020 Uiso calc R 1 . . H
C9 0.5812(2) 1.09367(11) 0.10720(8) 0.0174(2) Uani d . 1 . . C
H9 0.6669 1.1119 0.0533 0.021 Uiso calc R 1 . . H
C10 0.3618(2) 1.09511(11) 0.08056(8) 0.0173(2) Uani d . 1 . . C
H101 0.3672 1.0393 0.0432 0.021 Uiso calc R 1 . . H
H102 0.2986 1.1718 0.0460 0.021 Uiso calc R 1 . . H
C11 0.22899(19) 1.06482(10) 0.16307(8) 0.0150(2) Uani d . 1 . . C
H11 0.0861 1.0666 0.1450 0.018 Uiso calc R 1 . . H
C12 0.5372(2) 1.03528(11) 0.29914(8) 0.0176(2) Uani d . 1 . . C
H121 0.4545 1.0172 0.3532 0.021 Uiso calc R 1 . . H
H122 0.6785 1.0344 0.3168 0.021 Uiso calc R 1 . . H
C13 0.4398(2) 1.15423(11) 0.24546(9) 0.0191(3) Uani d . 1 . . C
H13 0.4329 1.2121 0.2821 0.023 Uiso calc R 1 . . H
C14 0.5722(2) 1.18326(11) 0.16304(9) 0.0206(3) Uani d . 1 . . C
H14A 0.7134 1.1831 0.1804 0.025 Uiso calc R 1 . . H
H14B 0.5113 1.2603 0.1284 0.025 Uiso calc R 1 . . H
C15 0.2211(2) 1.15529(10) 0.21807(9) 0.0179(2) Uani d . 1 . . C
H151 0.1582 1.2318 0.1831 0.021 Uiso calc R 1 . . H
H152 0.1343 1.1389 0.2711 0.021 Uiso calc R 1 . . H
C16 0.40298(19) 0.78625(10) 0.45122(8) 0.0149(2) Uani d . 1 . . C
H16 0.5268 0.8117 0.4211 0.018 Uiso calc R 1 . . H
C17 0.2959(2) 0.87145(11) 0.50665(8) 0.0173(2) Uani d . 1 . . C
H171 0.3939 0.8766 0.5503 0.021 Uiso calc R 1 . . H
H172 0.2521 0.9481 0.4681 0.021 Uiso calc R 1 . . H
C18 0.1069(2) 0.83313(11) 0.55438(8) 0.0180(2) Uani d . 1 . . C
H18 0.0370 0.8899 0.5894 0.022 Uiso calc R 1 . . H
C19 -0.04377(19) 0.82466(11) 0.48637(8) 0.0177(2) Uani d . 1 . . C
H191 -0.0909 0.9005 0.4472 0.021 Uiso calc R 1 . . H
H192 -0.1662 0.8001 0.5168 0.021 Uiso calc R 1 . . H
C20 0.06283(19) 0.73806(10) 0.43120(8) 0.0157(2) Uani d . 1 . . C
H20 -0.0373 0.7321 0.3879 0.019 Uiso calc R 1 . . H
C21 0.4721(2) 0.66821(11) 0.51374(8) 0.0184(2) Uani d . 1 . . C
H211 0.5425 0.6118 0.4795 0.022 Uiso calc R 1 . . H
H212 0.5710 0.6731 0.5571 0.022 Uiso calc R 1 . . H
C22 0.2837(2) 0.62903(11) 0.56202(9) 0.0193(3) Uani d . 1 . . C
H22 0.3293 0.5525 0.6020 0.023 Uiso calc R 1 . . H
C23 0.1763(2) 0.71587(11) 0.61598(9) 0.0210(3) Uani d . 1 . . C
H231 0.0551 0.6908 0.6473 0.025 Uiso calc R 1 . . H
H232 0.2727 0.7210 0.6603 0.025 Uiso calc R 1 . . H
C24 0.1327(2) 0.62131(11) 0.49384(9) 0.0186(3) Uani d . 1 . . C
H241 0.0109 0.5959 0.5243 0.022 Uiso calc R 1 . . H
H242 0.2007 0.5643 0.4597 0.022 Uiso calc R 1 . . H
C25 0.05998(19) 0.69626(10) 0.20793(8) 0.0164(2) Uani d . 1 . . C
H25 -0.0297 0.7549 0.2366 0.020 Uiso calc R 1 . . H
C26 -0.0078(2) 0.71553(11) 0.11161(9) 0.0203(3) Uani d . 1 . . C
H261 -0.1547 0.7114 0.1103 0.024 Uiso calc R 1 . . H
H262 0.0060 0.7925 0.0792 0.024 Uiso calc R 1 . . H
C27 0.1255(2) 0.62486(12) 0.06685(9) 0.0228(3) Uani d . 1 . . C
H27 0.0814 0.6389 0.0044 0.027 Uiso calc R 1 . . H
C28 0.3524(2) 0.63218(11) 0.06927(9) 0.0208(3) Uani d . 1 . . C
H281 0.3700 0.7083 0.0365 0.025 Uiso calc R 1 . . H
H282 0.4396 0.5739 0.0406 0.025 Uiso calc R 1 . . H
C29 0.4211(2) 0.61248(11) 0.16511(9) 0.0175(2) Uani d . 1 . . C
H29 0.5698 0.6162 0.1660 0.021 Uiso calc R 1 . . H
C30 0.0354(2) 0.57628(11) 0.25662(9) 0.0209(3) Uani d . 1 . . C
H301 0.0788 0.5620 0.3185 0.025 Uiso calc R 1 . . H
H302 -0.1115 0.5717 0.2565 0.025 Uiso calc R 1 . . H
C31 0.1676(2) 0.48524(11) 0.21170(10) 0.0231(3) Uani d . 1 . . C
H31 0.1511 0.4078 0.2440 0.028 Uiso calc R 1 . . H
C32 0.0990(2) 0.50603(12) 0.11595(10) 0.0262(3) Uani d . 1 . . C
H321 0.1835 0.4471 0.0871 0.031 Uiso calc R 1 . . H
H322 -0.0474 0.5010 0.1144 0.031 Uiso calc R 1 . . H
C33 0.3946(2) 0.49270(11) 0.21351(9) 0.0212(3) Uani d . 1 . . C
H331 0.4814 0.4344 0.1848 0.025 Uiso calc R 1 . . H
H332 0.4401 0.4774 0.2752 0.025 Uiso calc R 1 . . H

loop_
_atom_site_aniso_label
_atom_site_aniso_U_11
_atom_site_aniso_U_22
_atom_site_aniso_U_33
_atom_site_aniso_U_12
_atom_site_aniso_U_13
_atom_site_aniso_U_23
S1 0.02598(17) 0.01429(14) 0.01360(15) -0.00746(12) 0.00110(11) -0.00484(11)
S3 0.01512(14) 0.01247(14) 0.01369(14) -0.00127(10) 0.00023(10) -0.00209(11)
S5 0.01701(15) 0.01364(14) 0.01473(15) 0.00014(11) -0.00210(11) -0.00499(11)
C2 0.0170(6) 0.0122(5) 0.0125(5) -0.0029(4) 0.0005(4) -0.0038(4)
C4 0.0152(5) 0.0112(5) 0.0127(5) -0.0019(4) -0.0006(4) -0.0033(4)
C6 0.0185(6) 0.0118(5) 0.0128(5) -0.0032(4) -0.0008(4) -0.0028(4)
C7 0.0149(6) 0.0139(5) 0.0147(6) -0.0028(4) -0.0004(4) -0.0029(4)
C8 0.0165(6) 0.0172(6) 0.0173(6) -0.0038(5) 0.0013(5) -0.0038(5)
C9 0.0210(6) 0.0156(6) 0.0155(6) -0.0057(5) 0.0028(5) -0.0025(5)
C10 0.0217(6) 0.0143(6) 0.0151(6) -0.0033(5) -0.0007(5) -0.0018(5)
C11 0.0166(6) 0.0126(5) 0.0152(6) -0.0022(4) -0.0012(4) -0.0024(4)
C12 0.0204(6) 0.0181(6) 0.0162(6) -0.0065(5) -0.0016(5) -0.0052(5)
C13 0.0253(7) 0.0145(6) 0.0198(6) -0.0053(5) 0.0004(5) -0.0075(5)
C14 0.0252(7) 0.0165(6) 0.0216(7) -0.0085(5) 0.0010(5) -0.0035(5)
C15 0.0221(6) 0.0121(5) 0.0183(6) -0.0008(5) 0.0015(5) -0.0040(5)
C16 0.0168(6) 0.0150(5) 0.0134(6) -0.0033(4) -0.0021(4) -0.0038(4)
C17 0.0224(6) 0.0156(6) 0.0150(6) -0.0049(5) -0.0001(5) -0.0051(5)
C18 0.0231(6) 0.0164(6) 0.0148(6) -0.0036(5) 0.0024(5) -0.0053(5)
C19 0.0171(6) 0.0181(6) 0.0172(6) -0.0034(5) 0.0031(5) -0.0036(5)
C20 0.0168(6) 0.0148(5) 0.0156(6) -0.0039(4) 0.0002(4) -0.0032(5)
C21 0.0203(6) 0.0167(6) 0.0163(6) 0.0000(5) -0.0041(5) -0.0027(5)
C22 0.0270(7) 0.0147(6) 0.0150(6) -0.0043(5) -0.0022(5) -0.0001(5)
C23 0.0275(7) 0.0201(6) 0.0154(6) -0.0061(5) 0.0009(5) -0.0027(5)
C24 0.0247(6) 0.0140(6) 0.0177(6) -0.0068(5) -0.0001(5) -0.0021(5)
C25 0.0174(6) 0.0146(6) 0.0179(6) -0.0033(4) -0.0016(4) -0.0046(5)
C26 0.0214(6) 0.0201(6) 0.0206(6) -0.0049(5) -0.0049(5) -0.0052(5)
C27 0.0312(7) 0.0203(6) 0.0193(6) -0.0057(5) -0.0053(5) -0.0077(5)
C28 0.0286(7) 0.0183(6) 0.0177(6) -0.0048(5) 0.0015(5) -0.0090(5)
C29 0.0190(6) 0.0149(6) 0.0192(6) -0.0014(5) -0.0003(5) -0.0073(5)
C30 0.0226(6) 0.0195(6) 0.0226(7) -0.0089(5) 0.0000(5) -0.0047(5)
C31 0.0322(7) 0.0146(6) 0.0247(7) -0.0088(5) -0.0013(6) -0.0051(5)
C32 0.0339(8) 0.0209(7) 0.0286(8) -0.0091(6) -0.0038(6) -0.0115(6)
C33 0.0271(7) 0.0128(6) 0.0227(7) 0.0000(5) -0.0026(5) -0.0060(5)

loop_
_atom_type_symbol
_atom_type_description
_atom_type_scat_dispersion_real
_atom_type_scat_dispersion_imag
_atom_type_scat_source
C C 0.0033 0.0016
; International Tables for Crystallography (1992).
Vol. C, Tables 4.2.6.8 and 6.1.1.4
;
H H 0.0000 0.0000
; International Tables for Crystallography (1992).
Vol. C, Tables 4.2.6.8 and 6.1.1.4
;
S S 0.1246 0.1234
; International Tables for Crystallography (1992).
Vol. C, Tables 4.2.6.8 and 6.1.1.4
;

loop_
_geom_angle_atom_site_label_1
_geom_angle_atom_site_label_2
_geom_angle_atom_site_label_3
_geom_angle
_geom_angle_publ_flag
C2 S1 C6 108.59(5) yes
C2 S3 C4 108.70(5) yes
C6 S5 C4 108.91(5) yes
C7 C2 C11 107.56(9) ?
C7 C2 S3 115.40(8) ?
C11 C2 S3 104.73(8) ?
C7 C2 S1 112.04(8) ?
C11 C2 S1 105.84(8) ?
S3 C2 S1 110.51(6) yes
C16 C4 C20 107.42(10) ?
C16 C4 S3 113.57(8) ?
C20 C4 S3 105.53(8) ?
C16 C4 S5 105.58(8) ?
C20 C4 S5 113.60(8) ?
S3 C4 S5 111.26(6) yes
C25 C6 C29 107.42(10) ?
C25 C6 S5 116.00(9) ?
C29 C6 S5 104.00(8) ?
C25 C6 S1 112.18(8) ?
C29 C6 S1 105.83(8) ?
S5 C6 S1 110.52(6) yes
C8 C7 C12 108.29(10) ?
C8 C7 C2 109.62(10) ?
C12 C7 C2 110.41(10) ?
C8 C7 H7 109.5 ?
C12 C7 H7 109.5 ?
C2 C7 H7 109.5 ?
C9 C8 C7 110.48(10) ?
C9 C8 H81 109.6 ?
C7 C8 H81 109.6 ?
C9 C8 H82 109.6 ?
C7 C8 H82 109.6 ?
H81 C8 H82 108.1 ?
C8 C9 C10 109.09(10) ?
C8 C9 C14 109.64(11) ?
C10 C9 C14 109.35(10) ?
C8 C9 H9 109.6 ?
C10 C9 H9 109.6 ?
C14 C9 H9 109.6 ?
C9 C10 C11 110.16(10) ?
C9 C10 H101 109.6 ?
C11 C10 H101 109.6 ?
C9 C10 H102 109.6 ?
C11 C10 H102 109.6 ?
H101 C10 H102 108.1 ?
C15 C11 C10 107.75(10) ?
C15 C11 C2 110.58(10) ?
C10 C11 C2 109.96(10) ?
C15 C11 H11 109.5 ?
C10 C11 H11 109.5 ?
C2 C11 H11 109.5 ?
C13 C12 C7 110.21(10) ?
C13 C12 H121 109.6 ?
C7 C12 H121 109.6 ?
C13 C12 H122 109.6 ?
C7 C12 H122 109.6 ?
H121 C12 H122 108.1 ?
C15 C13 C12 109.51(10) ?
C15 C13 C14 109.57(11) ?
C12 C13 C14 109.37(11) ?
C15 C13 H13 109.5 ?
C12 C13 H13 109.5 ?
C14 C13 H13 109.5 ?
C13 C14 C9 108.93(10) ?
C13 C14 H14A 109.9 ?
C9 C14 H14A 109.9 ?
C13 C14 H14B 109.9 ?
C9 C14 H14B 109.9 ?
H14A C14 H14B 108.3 ?
C13 C15 C11 110.01(10) ?
C13 C15 H151 109.7 ?
C11 C15 H151 109.7 ?
C13 C15 H152 109.7 ?
C11 C15 H152 109.7 ?
H151 C15 H152 108.2 ?
C17 C16 C21 108.12(10) ?
C17 C16 C4 110.38(10) ?
C21 C16 C4 110.03(10) ?
C17 C16 H16 109.4 ?
C21 C16 H16 109.4 ?
C4 C16 H16 109.4 ?
C18 C17 C16 110.27(10) ?
C18 C17 H171 109.6 ?
C16 C17 H171 109.6 ?
C18 C17 H172 109.6 ?
C16 C17 H172 109.6 ?
H171 C17 H172 108.1 ?
C17 C18 C23 109.38(11) ?
C17 C18 C19 109.28(10) ?
C23 C18 C19 109.43(11) ?
C17 C18 H18 109.6 ?
C23 C18 H18 109.6 ?
C19 C18 H18 109.6 ?
C18 C19 C20 110.14(10) ?
C18 C19 H191 109.6 ?
C20 C19 H191 109.6 ?
C18 C19 H192 109.6 ?
C20 C19 H192 109.6 ?
H191 C19 H192 108.1 ?
C24 C20 C19 108.26(10) ?
C24 C20 C4 110.41(10) ?
C19 C20 C4 109.67(10) ?
C24 C20 H20 109.5 ?
C19 C20 H20 109.5 ?
C4 C20 H20 109.5 ?
C22 C21 C16 110.06(10) ?
C22 C21 H211 109.6 ?
C16 C21 H211 109.6 ?
C22 C21 H212 109.6 ?
C16 C21 H212 109.6 ?
H211 C21 H212 108.2 ?
C23 C22 C24 109.38(11) ?
C23 C22 C21 109.55(11) ?
C24 C22 C21 108.91(11) ?
C23 C22 H22 109.7 ?
C24 C22 H22 109.7 ?
C21 C22 H22 109.7 ?
C18 C23 C22 109.43(11) ?
C18 C23 H231 109.8 ?
C22 C23 H231 109.8 ?
C18 C23 H232 109.8 ?
C22 C23 H232 109.8 ?
H231 C23 H232 108.2 ?
C22 C24 C20 110.37(10) ?
C22 C24 H241 109.6 ?
C20 C24 H241 109.6 ?
C22 C24 H242 109.6 ?
C20 C24 H242 109.6 ?
H241 C24 H242 108.1 ?
C30 C25 C26 108.30(10) ?
C30 C25 C6 110.47(10) ?
C26 C25 C6 109.49(10) ?
C30 C25 H25 109.5 ?
C26 C25 H25 109.5 ?
C6 C25 H25 109.5 ?
C27 C26 C25 110.34(11) ?
C27 C26 H261 109.6 ?
C25 C26 H261 109.6 ?
C27 C26 H262 109.6 ?
C25 C26 H262 109.6 ?
H261 C26 H262 108.1 ?
C28 C27 C32 109.68(12) ?
C28 C27 C26 109.11(11) ?
C32 C27 C26 109.35(12) ?
C28 C27 H27 109.6 ?
C32 C27 H27 109.6 ?
C26 C27 H27 109.6 ?
C27 C28 C29 110.02(11) ?
C27 C28 H281 109.7 ?
C29 C28 H281 109.7 ?
C27 C28 H282 109.7 ?
C29 C28 H282 109.7 ?
H281 C28 H282 108.2 ?
C28 C29 C33 108.08(10) ?
C28 C29 C6 109.77(10) ?
C33 C29 C6 110.88(10) ?
C28 C29 H29 109.4 ?
C33 C29 H29 109.4 ?
C6 C29 H29 109.4 ?
C31 C30 C25 110.18(11) ?
C31 C30 H301 109.6 ?
C25 C30 H301 109.6 ?
C31 C30 H302 109.6 ?
C25 C30 H302 109.6 ?
H301 C30 H302 108.1 ?
C33 C31 C32 109.53(12) ?
C33 C31 C30 108.90(11) ?
C32 C31 C30 109.86(12) ?
C33 C31 H31 109.5 ?
C32 C31 H31 109.5 ?
C30 C31 H31 109.5 ?
C27 C32 C31 109.14(11) ?
C27 C32 H321 109.9 ?
C31 C32 H321 109.9 ?
C27 C32 H322 109.9 ?
C31 C32 H322 109.9 ?
H321 C32 H322 108.3 ?
C31 C33 C29 109.95(11) ?
C31 C33 H331 109.7 ?
C29 C33 H331 109.7 ?
C31 C33 H332 109.7 ?
C29 C33 H332 109.7 ?
H331 C33 H332 108.2 ?

loop_
_geom_bond_atom_site_label_1
_geom_bond_atom_site_label_2
_geom_bond_site_symmetry_2
_geom_bond_distance
_geom_bond_publ_flag
S1 C2 . 1.8501(12) yes
S1 C6 . 1.8511(12) yes
S3 C2 . 1.8245(12) yes
S3 C4 . 1.8341(12) yes
S5 C6 . 1.8270(13) yes
S5 C4 . 1.8370(12) yes
C2 C7 . 1.5492(17) ?
C2 C11 . 1.5665(17) ?
C4 C16 . 1.5572(17) ?
C4 C20 . 1.5606(17) ?
C6 C25 . 1.5495(17) ?
C6 C29 . 1.5627(17) ?
C7 C8 . 1.5381(17) ?
C7 C12 . 1.5432(17) ?
C7 H7 . 1.00 ?
C8 C9 . 1.5331(17) ?
C8 H81 . 0.99 ?
C8 H82 . 0.99 ?
C9 C10 . 1.5339(18) ?
C9 C14 . 1.5408(18) ?
C9 H9 . 1.00 ?
C10 C11 . 1.5416(17) ?
C10 H101 . 0.99 ?
C10 H102 . 0.99 ?
C11 C15 . 1.5415(17) ?
C11 H11 . 1.00 ?
C12 C13 . 1.5352(18) ?
C12 H121 . 0.99 ?
C12 H122 . 0.99 ?
C13 C15 . 1.5342(18) ?
C13 C14 . 1.5367(19) ?
C13 H13 . 1.00 ?
C14 H14A . 0.99 ?
C14 H14B . 0.99 ?
C15 H151 . 0.99 ?
C15 H152 . 0.99 ?
C16 C17 . 1.5358(17) ?
C16 C21 . 1.5474(17) ?
C16 H16 . 1.00 ?
C17 C18 . 1.5337(18) ?
C17 H171 . 0.99 ?
C17 H172 . 0.99 ?
C18 C23 . 1.5343(18) ?
C18 C19 . 1.5353(18) ?
C18 H18 . 1.00 ?
C19 C20 . 1.5444(17) ?
C19 H191 . 0.99 ?
C19 H192 . 0.99 ?
C20 C24 . 1.5373(17) ?
C20 H20 . 1.00 ?
C21 C22 . 1.5373(19) ?
C21 H211 . 0.99 ?
C21 H212 . 0.99 ?
C22 C23 . 1.5351(19) ?
C22 C24 . 1.5354(18) ?
C22 H22 . 1.00 ?
C23 H231 . 0.99 ?
C23 H232 . 0.99 ?
C24 H241 . 0.99 ?
C24 H242 . 0.99 ?
C25 C30 . 1.5416(17) ?
C25 C26 . 1.5456(18) ?
C25 H25 . 1.00 ?
C26 C27 . 1.5353(19) ?
C26 H261 . 0.99 ?
C26 H262 . 0.99 ?
C27 C28 . 1.534(2) ?
C27 C32 . 1.535(2) ?
C27 H27 . 1.00 ?
C28 C29 . 1.5396(18) ?
C28 H281 . 0.99 ?
C28 H282 . 0.99 ?
C29 C33 . 1.5419(18) ?
C29 H29 . 1.00 ?
C30 C31 . 1.5370(19) ?
C30 H301 . 0.99 ?
C30 H302 . 0.99 ?
C31 C33 . 1.533(2) ?
C31 C32 . 1.536(2) ?
C31 H31 . 1.00 ?
C32 H321 . 0.99 ?
C32 H322 . 0.99 ?
C33 H331 . 0.99 ?
C33 H332 . 0.99 ?

loop_
_geom_torsion_atom_site_label_1
_geom_torsion_atom_site_label_2
_geom_torsion_atom_site_label_3
_geom_torsion_atom_site_label_4
_geom_torsion
C4 S3 C2 C7 -58.48(10)
C4 S3 C2 C11 -176.52(8)
C4 S3 C2 S1 69.91(7)
C6 S1 C2 C7 96.82(9)
C6 S1 C2 C11 -146.24(8)
C6 S1 C2 S3 -33.38(8)
C2 S3 C4 C16 85.79(9)
C2 S3 C4 C20 -156.81(8)
C2 S3 C4 S5 -33.16(8)
C6 S5 C4 C16 -155.72(8)
C6 S5 C4 C20 86.83(9)
C6 S5 C4 S3 -32.09(8)
C4 S5 C6 C25 -59.89(10)
C4 S5 C6 C29 -177.59(8)
C4 S5 C6 S1 69.23(7)
C2 S1 C6 C25 97.88(9)
C2 S1 C6 C29 -145.27(8)
C2 S1 C6 S5 -33.27(8)
C11 C2 C7 C8 -60.13(12)
S3 C2 C7 C8 -176.59(8)
S1 C2 C7 C8 55.77(11)
C11 C2 C7 C12 59.08(12)
S3 C2 C7 C12 -57.37(12)
S1 C2 C7 C12 174.99(8)
C12 C7 C8 C9 -59.21(13)
C2 C7 C8 C9 61.30(13)
C7 C8 C9 C10 -59.62(13)
C7 C8 C9 C14 60.11(13)
C8 C9 C10 C11 58.91(13)
C14 C9 C10 C11 -60.99(13)
C9 C10 C11 C15 60.53(13)
C9 C10 C11 C2 -60.06(13)
C7 C2 C11 C15 -59.03(12)
S3 C2 C11 C15 64.23(11)
S1 C2 C11 C15 -178.95(8)
C7 C2 C11 C10 59.85(12)
S3 C2 C11 C10 -176.90(8)
S1 C2 C11 C10 -60.07(11)
C8 C7 C12 C13 59.58(13)
C2 C7 C12 C13 -60.44(13)
C7 C12 C13 C15 59.20(13)
C7 C12 C13 C14 -60.88(13)
C15 C13 C14 C9 -59.85(13)
C12 C13 C14 C9 60.19(14)
C8 C9 C14 C13 -59.82(14)
C10 C9 C14 C13 59.75(14)
C12 C13 C15 C11 -58.92(13)
C14 C13 C15 C11 61.04(13)
C10 C11 C15 C13 -60.41(13)
C2 C11 C15 C13 59.80(13)
C20 C4 C16 C17 -59.80(12)
S3 C4 C16 C17 56.50(12)
S5 C4 C16 C17 178.66(8)
C20 C4 C16 C21 59.45(12)
S3 C4 C16 C21 175.75(8)
S5 C4 C16 C21 -62.09(11)
C21 C16 C17 C18 -60.14(13)
C4 C16 C17 C18 60.27(13)
C16 C17 C18 C23 60.84(13)
C16 C17 C18 C19 -58.94(13)
C17 C18 C19 C20 59.40(13)
C23 C18 C19 C20 -60.35(13)
C18 C19 C20 C24 59.64(13)
C18 C19 C20 C4 -60.89(13)
C16 C4 C20 C24 -59.31(12)
S3 C4 C20 C24 179.21(8)
S5 C4 C20 C24 57.06(12)
C16 C4 C20 C19 59.90(12)
S3 C4 C20 C19 -61.58(11)
S5 C4 C20 C19 176.27(8)
C17 C16 C21 C22 59.68(13)
C4 C16 C21 C22 -60.94(13)
C16 C21 C22 C23 -60.02(13)
C16 C21 C22 C24 59.58(13)
C17 C18 C23 C22 -59.78(14)
C19 C18 C23 C22 59.90(14)
C24 C22 C23 C18 -59.74(14)
C21 C22 C23 C18 59.57(14)
C23 C22 C24 C20 60.31(14)
C21 C22 C24 C20 -59.39(13)
C19 C20 C24 C22 -59.65(13)
C4 C20 C24 C22 60.41(13)
C29 C6 C25 C30 58.73(13)
S5 C6 C25 C30 -57.06(12)
S1 C6 C25 C30 174.62(8)
C29 C6 C25 C26 -60.45(12)
S5 C6 C25 C26 -176.25(8)
S1 C6 C25 C26 55.44(12)
C30 C25 C26 C27 -59.57(14)
C6 C25 C26 C27 60.96(13)
C25 C26 C27 C28 -59.28(14)
C25 C26 C27 C32 60.69(14)
C32 C27 C28 C29 -60.54(14)
C26 C27 C28 C29 59.22(14)
C27 C28 C29 C33 60.14(13)
C27 C28 C29 C6 -60.92(13)
C25 C6 C29 C28 60.77(13)
S5 C6 C29 C28 -175.75(9)
S1 C6 C29 C28 -59.24(11)
C25 C6 C29 C33 -58.58(13)
S5 C6 C29 C33 64.90(11)
S1 C6 C29 C33 -178.60(9)
C26 C25 C30 C31 59.00(14)
C6 C25 C30 C31 -60.91(14)
C25 C30 C31 C33 59.94(14)
C25 C30 C31 C32 -60.02(14)
C28 C27 C32 C31 59.58(15)
C26 C27 C32 C31 -60.04(15)
C33 C31 C32 C27 -59.70(15)
C30 C31 C32 C27 59.88(15)
C32 C31 C33 C29 60.77(14)
C30 C31 C33 C29 -59.40(14)
C28 C29 C33 C31 -60.30(14)
C6 C29 C33 C31 60.06(14)

loop_
_cod_related_entry_id
_cod_related_entry_database
_cod_related_entry_code
1 ChemSpider 4402004
